data_7027508
loop_
_publ_author_name
'Batten, Stuart R.'
'Jensen, Paul'
'Kepert, Cameron J.'
'Kurmoo, Mohamedally'
'Moubaraki, Boujemaa'
'Murray, Keith S.'
'Price, David J.'

_publ_contact_author
;
    Prof. K.S. Murray
    Department of Chemistry
    Monash University
    Clayton, Vic. 3168
    AUSTRALIA
;
_publ_section_title
;
 Syntheses, structures and magnetism of \a-Mn(dca)2,
 [Mn(dca)2(H2O)2]&#x00B7;H2O, [Mn(dca)2(C2H5OH)2]&#x00B7;(CH3)2CO,
 [Fe(dca)2(CH3OH)2] and [Mn(dca)2(L)2], where L&#x2005;=&#x2005;pyridine,
 CH3OH or DMF and dca&#x2212;&#x2005;=&#x2005;dicyanamide,
 N(CN)2&#x2212;&#x200A;&#x2020;
;
_journal_issue 17
_journal_name_full 'Journal of the Chemical Society, Dalton Transactions'
_journal_page_first 2987
_journal_paper_doi 10.1039/a903487k
_journal_year 1999
_chemical_formula_sum 'C4 Mn N6'
_chemical_formula_weight 187.04
_chemical_name_systematic
;
 manganese bis(dicyanamide)
;
_space_group_IT_number 58
_symmetry_cell_setting orthorhombic
_symmetry_space_group_name_Hall '-P 2 2n'
_symmetry_space_group_name_H-M 'P n n m'
_atom_sites_solution_hydrogens geom
_atom_sites_solution_primary direct
_atom_sites_solution_secondary difmap
_audit_creation_method SHELXL
_cell_angle_alpha 90.00
_cell_angle_beta 90.00
_cell_angle_gamma 90.00
_cell_formula_units_Z 2
_cell_length_a 7.2723(3)
_cell_length_b 6.1126(3)
_cell_length_c 7.5563(4)
_cell_measurement_temperature 123(2)
_cell_volume 335.90(3)
_computing_cell_refinement 'Siemens XSCANS'
_computing_data_collection 'Siemens XSCANS'
_computing_data_reduction 'Siemens SHELXTL'
_computing_molecular_graphics 'Siemens SHELXTL'
_computing_publication_material 'Siemens SHELXTL'
_computing_structure_refinement 'SHELXL-93 (Sheldrick, 1993)'
_computing_structure_solution 'SHELXS-86 (Sheldrick, 1990)'
_diffrn_ambient_temperature 123(2)
_diffrn_measurement_device 'Siemens P4'
_diffrn_measurement_method '\w scans'
_diffrn_radiation_monochromator graphite
_diffrn_radiation_source 'fine-focus sealed tube'
_diffrn_radiation_type MoK\a
_diffrn_radiation_wavelength 0.71073
_diffrn_reflns_av_R_equivalents 0.026
_diffrn_reflns_av_sigmaI/netI 0.0274
_diffrn_reflns_limit_h_max 8
_diffrn_reflns_limit_h_min -8
_diffrn_reflns_limit_k_max 7
_diffrn_reflns_limit_k_min 0
_diffrn_reflns_limit_l_max 9
_diffrn_reflns_limit_l_min -9
_diffrn_reflns_number 1155
_diffrn_reflns_theta_max 28.14
_diffrn_reflns_theta_min 3.89
_exptl_absorpt_coefficient_mu 1.896
_exptl_absorpt_correction_type none
_exptl_crystal_colour colourless
_exptl_crystal_density_diffrn 1.849
_exptl_crystal_F_000 182
_exptl_crystal_size_max 0.3
_exptl_crystal_size_mid 0.13
_exptl_crystal_size_min 0.13
_refine_diff_density_max 0.292
_refine_diff_density_min -0.431
_refine_diff_density_rms 0.081
_refine_ls_extinction_method none
_refine_ls_goodness_of_fit_all 1.133
_refine_ls_goodness_of_fit_obs 1.161
_refine_ls_matrix_type full
_refine_ls_number_parameters 29
_refine_ls_number_reflns 413
_refine_ls_number_restraints 0
_refine_ls_restrained_S_all 1.133
_refine_ls_restrained_S_obs 1.161
_refine_ls_R_factor_all 0.0287
_refine_ls_R_factor_obs 0.0249
_refine_ls_shift/esd_max 0.000
_refine_ls_shift/esd_mean 0.000
_refine_ls_structure_factor_coef Fsqd
_refine_ls_weighting_details 'w=1/[\s^2^(Fo^2^)+(0.0333P)^2^+0.1632P] where P=(Fo^2^+2Fc^2^)/3'
_refine_ls_weighting_scheme calc
_refine_ls_wR_factor_all 0.0645
_refine_ls_wR_factor_obs 0.0629
_reflns_number_observed 376
_reflns_number_total 413
_reflns_observed_criterion >2sigma(I)
_cod_data_source_file 903487ksup1.cif
_cod_data_source_block alpha-mndca2
_cod_depositor_comments
;
The following automatic conversions were performed:

'_symmetry_cell_setting' value 'Orthorhombic' changed to
'orthorhombic' according to
/home/saulius/struct/CIF-dictionaries/cif_core.dic dictionary named
'cif_core.dic' version 2.4.2 from 2011-04-26.

Automatic conversion script
Id: cif_fix_values 1891 2012-01-12 08:04:46Z andrius 

The following automatic conversions were performed:

'_refine_ls_weighting_scheme' value 'calc
w=1/[\s^2^(Fo^2^)+(0.0333P)^2^+0.1632P] where P=(Fo^2^+2Fc^2^)/3' was
changed to 'calc'. New tag '_refine_ls_weighting_details' was
created. The value of the new tag was set to
'w=1/[\s^2^(Fo^2^)+(0.0333P)^2^+0.1632P] where P=(Fo^2^+2Fc^2^)/3'.

Automatic conversion script
Id: cif_fix_values 3143 2015-03-26 13:38:13Z robertas 
;
_cod_original_sg_symbol_H-M Pnnm
_cod_database_code 7027508

loop_
_symmetry_equiv_pos_as_xyz
'x, y, z'
'-x, -y, z'
'-x+1/2, y+1/2, -z+1/2'
'x+1/2, -y+1/2, -z+1/2'
'-x, -y, -z'
'x, y, -z'
'x-1/2, -y-1/2, z-1/2'
'-x-1/2, y-1/2, z-1/2'

loop_
_atom_site_aniso_label
_atom_site_aniso_U_11
_atom_site_aniso_U_22
_atom_site_aniso_U_33
_atom_site_aniso_U_23
_atom_site_aniso_U_13
_atom_site_aniso_U_12
Mn 0.0101(3) 0.0167(3) 0.0079(3) 0.000 0.000 -0.0005(2)
N1 0.0192(7) 0.0240(8) 0.0141(7) -0.0024(6) 0.0013(6) 0.0023(5)
N2 0.0165(9) 0.0234(10) 0.0095(8) 0.000 0.000 -0.0063(7)
C1 0.0117(7) 0.0165(7) 0.0161(8) 0.0010(6) -0.0022(6) 0.0019(5)

loop_
_atom_site_label
_atom_site_type_symbol
_atom_site_fract_x
_atom_site_fract_y
_atom_site_fract_z
_atom_site_U_iso_or_equiv
_atom_site_thermal_displace_type
_atom_site_occupancy
_atom_site_calc_flag
_atom_site_refinement_flags
Mn Mn 0.0000 0.0000 0.0000 0.0116(2) Uani 1 d S
N1 N -0.0905(2) 0.2175(2) 0.2130(2) 0.0191(3) Uani 1 d .
N2 N 0.2855(3) 0.1581(3) 0.0000 0.0164(4) Uani 1 d S
C1 C -0.1431(2) 0.2705(2) 0.3502(2) 0.0147(3) Uani 1 d .

loop_
_atom_type_symbol
_atom_type_description
_atom_type_scat_dispersion_real
_atom_type_scat_dispersion_imag
_atom_type_scat_source
C C 0.0033 0.0016 'International Tables Vol C Tables 4.2.6.8 and 6.1.1.4'
N N 0.0061 0.0033 'International Tables Vol C Tables 4.2.6.8 and 6.1.1.4'
Mn Mn 0.3368 0.7283 'International Tables Vol C Tables 4.2.6.8 and 6.1.1.4'

loop_
_geom_angle_atom_site_label_1
_geom_angle_atom_site_label_2
_geom_angle_atom_site_label_3
_geom_angle
_geom_angle_site_symmetry_1
_geom_angle_site_symmetry_3
N1 Mn N1 180.0 5 .
N1 Mn N1 94.67(7) 5 2
N1 Mn N1 85.33(7) . 2
N1 Mn N1 85.33(7) 5 6
N1 Mn N1 94.67(7) . 6
N1 Mn N1 180.0 2 6
N1 Mn N2 89.07(5) 5 .
N1 Mn N2 90.93(5) . .
N1 Mn N2 89.07(5) 2 .
N1 Mn N2 90.93(5) 6 .
N1 Mn N2 90.93(5) 5 5
N1 Mn N2 89.07(5) . 5
N1 Mn N2 90.93(5) 2 5
N1 Mn N2 89.07(5) 6 5
N2 Mn N2 180.0 . 5
C1 N1 Mn 158.87(13) . .
C1 N2 C1 118.1(2) 4 7_665
C1 N2 Mn 119.76(9) 4 .
C1 N2 Mn 119.76(9) 7_665 .
N1 C1 N2 174.9(2) . 7_566

loop_
_geom_bond_atom_site_label_1
_geom_bond_atom_site_label_2
_geom_bond_distance
_geom_bond_site_symmetry_2
Mn N1 2.1888(13) 5
Mn N1 2.1888(13) .
Mn N1 2.1888(13) 2
Mn N1 2.1888(13) 6
Mn N2 2.290(2) .
Mn N2 2.290(2) 5
N1 C1 1.152(2) .
N2 C1 1.319(2) 4
N2 C1 1.319(2) 7_665
C1 N2 1.319(2) 7_566
